data_4500039
loop_
_publ_author_name
'Fatima Helzy'
'Thierry Maris'
'James D. Wuest'

_publ_section_title
;
 Engineering Hydrogen-Bonded Molecular Crystals Built from
 1,3,5-Substituted Derivatives of Benzene:
 6,6',6''-(1,3,5-Phenylene)tris-1,3,5-triazine-2,4-diamines
;
_journal_name_full 'Cryst. Growth & Design'
_journal_page_first 1547
_journal_page_last 1553
_journal_paper_doi 10.1021/cg700798z
_journal_volume 8
_journal_year 2008
_chemical_compound_source 'Synthesized by the authors. See text'
_chemical_formula_moiety 'C18 H21 N15, 4(C2 H6 O S), 2(H2 O)'
_chemical_formula_sum 'C26 H49 N15 O6 S4'
_chemical_formula_weight 796.04
_chemical_name_systematic
; 
 ? 
;
_space_group_IT_number 19
_symmetry_cell_setting orthorhombic
_symmetry_space_group_name_Hall 'P 2ac 2ab'
_symmetry_space_group_name_H-M 'P 21 21 21'
_atom_sites_solution_hydrogens geom
_atom_sites_solution_primary direct
_atom_sites_solution_secondary difmap
_audit_creation_method SHELXL-97
_cell_angle_alpha 90.00
_cell_angle_beta 90.00
_cell_angle_gamma 90.00
_cell_formula_units_Z 4
_cell_length_a 11.905(5)
_cell_length_b 12.714(5)
_cell_length_c 27.347(10)
_cell_measurement_reflns_used 15101
_cell_measurement_temperature 226(2)
_cell_measurement_theta_max 61.501
_cell_measurement_theta_min 3.713
_cell_volume 4139(3)
_computing_cell_refinement 'SAINT (Bruker, 1999)'
_computing_data_collection 'SMART (Bruker, 1999)'
_computing_data_reduction 'SAINT (Bruker, 1999)'
_computing_molecular_graphics 'SHELXTL (Bruker, 1997)'
_computing_publication_material 'SHELXL97 (Sheldrick, 1997)'
_computing_structure_refinement 'SHELXL97 (Sheldrick, 1997)'
_computing_structure_solution 'SHELXS97 (Sheldrick, 1997)'
_diffrn_ambient_temperature 226(2)
_diffrn_measured_fraction_theta_full 0.996
_diffrn_measured_fraction_theta_max 0.996
_diffrn_measurement_device_type 'CCD 2K'
_diffrn_measurement_method '\w scans'
_diffrn_radiation_monochromator graphite
_diffrn_radiation_source 'fine-focus sealed tube'
_diffrn_radiation_type CuK\a
_diffrn_radiation_wavelength 1.54178
_diffrn_reflns_av_R_equivalents 0.0929
_diffrn_reflns_av_sigmaI/netI 0.0658
_diffrn_reflns_limit_h_max 14
_diffrn_reflns_limit_h_min -14
_diffrn_reflns_limit_k_max 15
_diffrn_reflns_limit_k_min -15
_diffrn_reflns_limit_l_max 33
_diffrn_reflns_limit_l_min -33
_diffrn_reflns_number 47133
_diffrn_reflns_theta_full 72.63
_diffrn_reflns_theta_max 72.63
_diffrn_reflns_theta_min 3.23
_diffrn_standards_decay_% -0.72
_diffrn_standards_number 340
_exptl_absorpt_coefficient_mu 2.577
_exptl_absorpt_correction_T_max 0.8402
_exptl_absorpt_correction_T_min 0.4572
_exptl_absorpt_correction_type multi-scan
_exptl_absorpt_process_details Sadabs
_exptl_crystal_colour Colourless
_exptl_crystal_density_diffrn 1.277
_exptl_crystal_density_method 'not measured'
_exptl_crystal_description plate
_exptl_crystal_F_000 1688
_exptl_crystal_size_max 0.36
_exptl_crystal_size_mid 0.36
_exptl_crystal_size_min 0.07
_refine_diff_density_max 0.370
_refine_diff_density_min -0.284
_refine_diff_density_rms 0.092
_refine_ls_abs_structure_details 'Flack H D (1983), Acta Cryst. A39, 876-881'
_refine_ls_abs_structure_Flack 0.48(1)
_refine_ls_extinction_method none
_refine_ls_goodness_of_fit_ref 0.987
_refine_ls_hydrogen_treatment constr
_refine_ls_matrix_type full
_refine_ls_number_parameters 497
_refine_ls_number_reflns 8134
_refine_ls_number_restraints 0
_refine_ls_restrained_S_all 0.987
_refine_ls_R_factor_all 0.0931
_refine_ls_R_factor_gt 0.0684
_refine_ls_shift/su_max 0.000
_refine_ls_shift/su_mean 0.000
_refine_ls_structure_factor_coef Fsqd
_refine_ls_weighting_details 'calc w=1/[\s^2^(Fo^2^)+(0.1041P)^2^] where P=(Fo^2^+2Fc^2^)/3'
_refine_ls_weighting_scheme calc
_refine_ls_wR_factor_gt 0.1624
_refine_ls_wR_factor_ref 0.1743
_reflns_number_gt 5892
_reflns_number_total 8134
_reflns_threshold_expression >2\s(I)
_cod_data_source_file deposit.cif
_cod_data_source_block jiw358
_cod_original_sg_symbol_H-M P212121
_cod_database_code 4500039

loop_
_symmetry_equiv_pos_as_xyz
'x, y, z'
'-x+1/2, -y, z+1/2'
'-x, y+1/2, -z+1/2'
'x+1/2, -y+1/2, -z'

loop_
_atom_site_label
_atom_site_type_symbol
_atom_site_fract_x
_atom_site_fract_y
_atom_site_fract_z
_atom_site_U_iso_or_equiv
_atom_site_adp_type
_atom_site_occupancy
_atom_site_symmetry_multiplicity
_atom_site_calc_flag
_atom_site_refinement_flags
C1 C 0.3329(3) 0.0969(4) 0.45665(14) 0.0239(9) Uani 1 1 d .
C2 C 0.3327(3) 0.0027(4) 0.48422(14) 0.0247(9) Uani 1 1 d .
C3 C 0.3245(3) -0.0915(4) 0.45984(14) 0.0228(9) Uani 1 1 d .
C4 C 0.3194(4) -0.0974(4) 0.40839(14) 0.0275(10) Uani 1 1 d .
C5 C 0.3205(3) -0.0045(4) 0.38218(14) 0.0255(9) Uani 1 1 d .
C6 C 0.3246(3) 0.0939(4) 0.40555(14) 0.0249(10) Uani 1 1 d .
C10 C 0.3376(3) 0.1988(4) 0.48418(14) 0.0249(9) Uani 1 1 d .
N11 N 0.2409(3) 0.2425(3) 0.49518(12) 0.0282(8) Uani 1 1 d .
C12 C 0.2472(4) 0.3255(4) 0.52712(17) 0.0348(12) Uani 1 1 d .
N12 N 0.1509(3) 0.3692(4) 0.54071(16) 0.0425(11) Uani 1 1 d .
H12A H 0.1507 0.4197 0.5622 0.051 Uiso 1 1 calc R
H12B H 0.0879 0.3474 0.5281 0.051 Uiso 1 1 calc R
N13 N 0.3439(3) 0.3600(3) 0.54684(14) 0.0349(10) Uani 1 1 d .
C14 C 0.4360(4) 0.3129(4) 0.53124(16) 0.0314(11) Uani 1 1 d .
N14 N 0.5359(3) 0.3456(4) 0.54751(17) 0.0503(13) Uani 1 1 d .
H14A H 0.5398 0.3975 0.5682 0.060 Uiso 1 1 calc R
H14B H 0.5970 0.3151 0.5374 0.060 Uiso 1 1 calc R
N15 N 0.4385(3) 0.2298(3) 0.49942(14) 0.0308(9) Uani 1 1 d .
C20 C 0.3405(4) 0.0077(4) 0.53880(15) 0.0352(11) Uani 1 1 d .
H20A H 0.3453 0.0806 0.5491 0.053 Uiso 1 1 calc R
H20B H 0.4069 -0.0298 0.5496 0.053 Uiso 1 1 calc R
H20C H 0.2742 -0.0244 0.5531 0.053 Uiso 1 1 calc R
C30 C 0.3205(3) -0.1891(4) 0.49078(13) 0.0230(9) Uani 1 1 d .
N31 N 0.4188(3) -0.2240(3) 0.50766(13) 0.0289(9) Uani 1 1 d .
C32 C 0.4101(4) -0.3020(4) 0.54148(16) 0.0330(11) Uani 1 1 d .
N32 N 0.5067(3) -0.3381(4) 0.56032(14) 0.0397(11) Uani 1 1 d .
H32A H 0.5055 -0.3868 0.5827 0.048 Uiso 1 1 calc R
H32B H 0.5705 -0.3129 0.5502 0.048 Uiso 1 1 calc R
N33 N 0.3129(3) -0.3428(3) 0.55802(13) 0.0292(9) Uani 1 1 d .
C34 C 0.2213(4) -0.3074(4) 0.53506(15) 0.0263(10) Uani 1 1 d .
N34 N 0.1212(3) -0.3469(3) 0.54798(14) 0.0368(10) Uani 1 1 d .
H34A H 0.1170 -0.3943 0.5708 0.044 Uiso 1 1 calc R
H34B H 0.0604 -0.3250 0.5335 0.044 Uiso 1 1 calc R
N35 N 0.2196(3) -0.2292(3) 0.50037(12) 0.0272(8) Uani 1 1 d .
C40 C 0.3123(5) -0.2030(4) 0.38307(17) 0.0447(14) Uani 1 1 d .
H40A H 0.3122 -0.2586 0.4074 0.067 Uiso 1 1 calc R
H40B H 0.3764 -0.2117 0.3616 0.067 Uiso 1 1 calc R
H40C H 0.2436 -0.2065 0.3640 0.067 Uiso 1 1 calc R
C50 C 0.3168(3) -0.0091(4) 0.32770(15) 0.0271(10) Uani 1 1 d .
N51 N 0.4142(3) -0.0280(3) 0.30527(12) 0.0316(9) Uani 1 1 d .
C52 C 0.4069(4) -0.0323(4) 0.25558(16) 0.0352(12) Uani 1 1 d .
N52 N 0.5028(4) -0.0512(4) 0.23168(14) 0.0569(14) Uani 1 1 d .
H52A H 0.5028 -0.0553 0.1999 0.068 Uiso 1 1 calc R
H52B H 0.5651 -0.0593 0.2479 0.068 Uiso 1 1 calc R
N53 N 0.3113(3) -0.0200(3) 0.22979(13) 0.0370(10) Uani 1 1 d .
C54 C 0.2199(4) 0.0001(4) 0.25676(14) 0.0307(10) Uani 1 1 d .
N54 N 0.1229(3) 0.0167(4) 0.23416(14) 0.0430(12) Uani 1 1 d .
H54A H 0.1195 0.0145 0.2024 0.052 Uiso 1 1 calc R
H54B H 0.0626 0.0299 0.2511 0.052 Uiso 1 1 calc R
N55 N 0.2188(3) 0.0063(3) 0.30657(12) 0.0301(9) Uani 1 1 d .
C60 C 0.3236(5) 0.1939(4) 0.37575(17) 0.0432(13) Uani 1 1 d .
H60A H 0.3280 0.2541 0.3975 0.065 Uiso 1 1 calc R
H60B H 0.2548 0.1976 0.3569 0.065 Uiso 1 1 calc R
H60C H 0.3876 0.1944 0.3538 0.065 Uiso 1 1 calc R
S70 S 0.90080(13) 1.05263(16) 0.13809(5) 0.0698(5) Uani 1 1 d D
O70 O 1.02492(16) 1.0328(4) 0.13942(11) 0.0844(17) Uani 1 1 d D
C70 C 0.8548(4) 1.0171(6) 0.07883(11) 0.117(4) Uani 1 1 d D
H70A H 0.8804 1.0692 0.0554 0.175 Uiso 1 1 calc R
H70B H 0.7734 1.0138 0.0783 0.175 Uiso 1 1 calc R
H70C H 0.8855 0.9489 0.0703 0.175 Uiso 1 1 calc R
C71 C 0.8404(5) 0.9472(5) 0.1712(2) 0.104(3) Uani 1 1 d D
H71A H 0.8603 0.9535 0.2055 0.156 Uiso 1 1 calc R
H71B H 0.8684 0.8810 0.1585 0.156 Uiso 1 1 calc R
H71C H 0.7593 0.9495 0.1678 0.156 Uiso 1 1 calc R
S80 S 0.14111(15) 0.70296(16) 0.22397(6) 0.0769(6) Uani 1 1 d D
O80 O 0.0833(3) 0.5989(2) 0.21829(15) 0.0792(15) Uani 1 1 d D
C80 C 0.1581(7) 0.7545(6) 0.16436(14) 0.132(4) Uani 1 1 d D
H80A H 0.0857 0.7765 0.1517 0.198 Uiso 1 1 calc R
H80B H 0.1895 0.7008 0.1432 0.198 Uiso 1 1 calc R
H80C H 0.2084 0.8144 0.1654 0.198 Uiso 1 1 calc R
C81 C 0.2832(3) 0.6717(5) 0.2364(3) 0.144(5) Uani 1 1 d D
H81A H 0.2892 0.6425 0.2690 0.216 Uiso 1 1 calc R
H81B H 0.3285 0.7350 0.2342 0.216 Uiso 1 1 calc R
H81C H 0.3097 0.6206 0.2127 0.216 Uiso 1 1 calc R
S90 S -0.03704(12) 0.04855(14) 0.58540(5) 0.0576(4) Uani 1 1 d D
O90 O -0.0759(3) 0.0075(3) 0.63391(8) 0.0747(15) Uani 1 1 d D
C90 C 0.0281(6) -0.0580(3) 0.5550(2) 0.104(3) Uani 1 1 d D
H90A H -0.0244 -0.1161 0.5525 0.156 Uiso 1 1 calc R
H90B H 0.0937 -0.0802 0.5733 0.156 Uiso 1 1 calc R
H90C H 0.0506 -0.0361 0.5224 0.156 Uiso 1 1 calc R
C91 C 0.0845(3) 0.1237(4) 0.59851(19) 0.0671(19) Uani 1 1 d D
H91A H 0.0673 0.1748 0.6238 0.101 Uiso 1 1 calc R
H91B H 0.1088 0.1600 0.5692 0.101 Uiso 1 1 calc R
H91C H 0.1439 0.0775 0.6098 0.101 Uiso 1 1 calc R
S100 S 0.24381(13) 0.28286(14) 0.21539(5) 0.0600(5) Uani 1 1 d D
O100 O 0.2929(3) 0.3915(2) 0.21518(14) 0.0668(12) Uani 1 1 d D
C100 C 0.3146(5) 0.2118(4) 0.16911(19) 0.109(3) Uani 1 1 d D
H10A H 0.3914 0.1986 0.1792 0.163 Uiso 1 1 calc R
H10B H 0.3146 0.2524 0.1391 0.163 Uiso 1 1 calc R
H10C H 0.2766 0.1453 0.1636 0.163 Uiso 1 1 calc R
C101 C 0.1117(3) 0.2958(4) 0.1863(2) 0.086(2) Uani 1 1 d D
H10D H 0.0596 0.3308 0.2082 0.129 Uiso 1 1 calc R
H10E H 0.0829 0.2267 0.1781 0.129 Uiso 1 1 calc R
H10F H 0.1201 0.3372 0.1567 0.129 Uiso 1 1 calc R
O200 O 0.0272(3) 0.0098(3) 0.36777(11) 0.0392(8) Uani 1 1 d D
H201 H -0.030 0.026 0.351 0.059 Uiso 1 1 d D
H202 H 0.083 0.030 0.350 0.059 Uiso 1 1 d D
O300 O 0.6139(3) 0.9971(3) 0.36766(12) 0.0424(9) Uani 1 1 d D
H301 H 0.661 0.975 0.347 0.064 Uiso 1 1 d D
H302 H 0.546 0.976 0.368 0.064 Uiso 1 1 d D

loop_
_atom_site_aniso_label
_atom_site_aniso_U_11
_atom_site_aniso_U_22
_atom_site_aniso_U_33
_atom_site_aniso_U_23
_atom_site_aniso_U_13
_atom_site_aniso_U_12
C1 0.0143(19) 0.038(3) 0.0193(19) -0.0051(18) 0.0034(16) 0.001(2)
C2 0.0105(17) 0.047(3) 0.0167(18) -0.002(2) -0.0001(14) 0.003(2)
C3 0.0105(17) 0.041(3) 0.0168(18) 0.0049(18) -0.0015(15) 0.004(2)
C4 0.026(2) 0.040(3) 0.0169(19) -0.0059(19) 0.0009(16) 0.000(2)
C5 0.0190(19) 0.042(3) 0.0152(18) 0.0034(19) 0.0000(14) 0.000(2)
C6 0.019(2) 0.036(3) 0.020(2) 0.0019(19) -0.0021(16) 0.000(2)
C10 0.0155(18) 0.037(3) 0.022(2) -0.0012(19) 0.0006(16) -0.001(2)
N11 0.0196(17) 0.040(2) 0.0252(17) -0.0083(16) 0.0019(15) -0.0002(18)
C12 0.016(2) 0.050(3) 0.037(2) -0.009(2) 0.0043(19) 0.003(2)
N12 0.0148(18) 0.054(3) 0.059(3) -0.019(2) -0.0001(18) 0.006(2)
N13 0.0188(18) 0.049(3) 0.037(2) -0.0151(19) -0.0006(16) -0.003(2)
C14 0.018(2) 0.045(3) 0.031(2) -0.012(2) -0.0024(17) -0.002(2)
N14 0.0165(18) 0.070(3) 0.064(3) -0.041(3) -0.002(2) -0.002(2)
N15 0.0185(18) 0.043(3) 0.0310(19) -0.0092(18) -0.0019(15) -0.0038(18)
C20 0.036(2) 0.052(3) 0.018(2) -0.003(2) -0.0011(17) 0.003(3)
C30 0.0196(19) 0.038(3) 0.0117(17) -0.0017(17) 0.0001(15) 0.004(2)
N31 0.0186(17) 0.044(2) 0.0240(18) 0.0073(17) -0.0009(14) 0.0045(19)
C32 0.021(2) 0.053(3) 0.025(2) 0.005(2) 0.0040(18) 0.012(2)
N32 0.023(2) 0.062(3) 0.034(2) 0.019(2) -0.0002(16) 0.008(2)
N33 0.0216(19) 0.040(2) 0.0258(19) 0.0078(17) 0.0025(15) 0.0019(18)
C34 0.019(2) 0.034(3) 0.026(2) 0.0034(19) 0.0001(16) 0.005(2)
N34 0.0199(19) 0.051(3) 0.039(2) 0.019(2) 0.0024(16) -0.007(2)
N35 0.0176(16) 0.044(2) 0.0200(16) 0.0081(16) -0.0021(13) -0.0044(17)
C40 0.065(4) 0.044(3) 0.025(2) -0.002(2) 0.002(2) -0.004(3)
C50 0.027(2) 0.032(3) 0.022(2) -0.0004(19) -0.0030(16) -0.002(2)
N51 0.0285(19) 0.051(3) 0.0157(16) -0.0025(17) 0.0021(14) 0.006(2)
C52 0.034(2) 0.050(3) 0.022(2) 0.003(2) 0.0023(18) 0.006(3)
N52 0.035(2) 0.116(4) 0.0204(19) 0.002(2) 0.0048(17) 0.013(3)
N53 0.031(2) 0.063(3) 0.0178(17) -0.0008(18) -0.0031(14) 0.005(2)
C54 0.028(2) 0.046(3) 0.0180(19) 0.000(2) -0.0018(16) -0.005(3)
N54 0.032(2) 0.075(3) 0.0215(19) 0.000(2) -0.0075(15) 0.005(2)
N55 0.0288(18) 0.046(2) 0.0155(16) 0.0030(17) -0.0019(13) 0.007(2)
C60 0.062(4) 0.040(3) 0.027(2) 0.004(2) -0.007(2) -0.012(3)
S70 0.0521(9) 0.1149(16) 0.0424(8) 0.0028(9) -0.0027(7) 0.0019(11)
O70 0.039(2) 0.188(5) 0.0257(18) 0.006(3) -0.0085(16) -0.004(3)
C70 0.039(3) 0.258(12) 0.053(4) 0.030(6) -0.015(3) -0.026(6)
C71 0.063(5) 0.160(9) 0.089(6) 0.011(6) -0.017(4) -0.041(6)
S80 0.0689(11) 0.0944(14) 0.0675(11) -0.0188(10) 0.0182(9) -0.0080(11)
O80 0.052(3) 0.116(4) 0.070(3) 0.002(3) 0.000(2) -0.034(3)
C80 0.172(10) 0.150(9) 0.076(6) 0.016(6) 0.029(6) -0.067(8)
C81 0.081(6) 0.115(8) 0.236(14) -0.038(8) -0.013(8) -0.039(6)
S90 0.0487(8) 0.0873(12) 0.0368(7) -0.0020(7) -0.0015(6) -0.0014(9)
O90 0.055(2) 0.138(4) 0.0310(19) -0.015(2) 0.0067(17) -0.027(3)
C90 0.139(8) 0.092(6) 0.081(6) -0.030(5) 0.038(6) -0.005(6)
C91 0.059(4) 0.077(5) 0.065(4) -0.013(4) -0.001(3) 0.004(4)
S100 0.0540(9) 0.0879(12) 0.0380(7) 0.0153(8) 0.0000(7) -0.0071(9)
O100 0.052(2) 0.095(3) 0.054(2) 0.002(2) -0.001(2) -0.031(3)
C100 0.149(8) 0.093(6) 0.084(6) 0.029(5) 0.051(6) 0.055(6)
C101 0.100(6) 0.080(5) 0.079(5) 0.003(4) -0.031(5) -0.028(5)
O200 0.0292(17) 0.059(2) 0.0297(17) 0.0025(17) 0.0059(14) 0.002(2)
O300 0.0303(18) 0.065(3) 0.0324(18) -0.0033(18) -0.0052(14) 0.005(2)

loop_
_atom_type_symbol
_atom_type_description
_atom_type_scat_dispersion_real
_atom_type_scat_dispersion_imag
_atom_type_scat_source
C C 0.0181 0.0091 'International Tables Vol C Tables 4.2.6.8 and 6.1.1.4'
H H 0.0000 0.0000 'International Tables Vol C Tables 4.2.6.8 and 6.1.1.4'
N N 0.0311 0.0180 'International Tables Vol C Tables 4.2.6.8 and 6.1.1.4'
S S 0.3331 0.5567 'International Tables Vol C Tables 4.2.6.8 and 6.1.1.4'
O O 0.0492 0.0322 'International Tables Vol C Tables 4.2.6.8 and 6.1.1.4'

loop_
_geom_angle_atom_site_label_1
_geom_angle_atom_site_label_2
_geom_angle_atom_site_label_3
_geom_angle
_geom_angle_publ_flag
C2 C1 C6 120.5(4) y
C2 C1 C10 117.6(4) y
C6 C1 C10 121.8(4) y
C3 C2 C1 118.6(3) y
C3 C2 C20 121.7(4) y
C1 C2 C20 119.7(4) y
C2 C3 C4 122.2(4) y
C2 C3 C30 116.7(3) y
C4 C3 C30 121.1(4) y
C5 C4 C3 118.1(4) y
C5 C4 C40 121.4(4) y
C3 C4 C40 120.4(4) y
C4 C5 C6 121.7(4) y
C4 C5 C50 119.0(4) y
C6 C5 C50 119.3(4) y
C5 C6 C1 118.7(4) y
C5 C6 C60 120.3(4) y
C1 C6 C60 121.0(4) y
N11 C10 N15 126.4(4) y
N11 C10 C1 116.6(4) y
N15 C10 C1 116.5(4) y
C10 N11 C12 115.1(4) y
N12 C12 N13 119.4(4) y
N12 C12 N11 117.0(4) y
N13 C12 N11 123.5(4) y
C12 N12 H12A 120 ?
C12 N12 H12B 120 ?
H12A N12 H12B 120 ?
C14 N13 C12 115.7(4) y
N14 C14 N13 119.4(4) y
N14 C14 N15 115.7(4) y
N13 C14 N15 124.9(4) y
C14 N14 H14A 120 ?
C14 N14 H14B 120 ?
H14A N14 H14B 120 ?
C10 N15 C14 114.1(4) y
C2 C20 H20A 109.5 ?
C2 C20 H20B 109.5 ?
H20A C20 H20B 109.5 ?
C2 C20 H20C 109.5 ?
H20A C20 H20C 109.5 ?
H20B C20 H20C 109.5 ?
N35 C30 N31 126.6(4) y
N35 C30 C3 117.1(4) y
N31 C30 C3 116.2(4) y
C30 N31 C32 114.3(4) y
N32 C32 N33 118.4(4) y
N32 C32 N31 116.5(4) y
N33 C32 N31 125.1(4) y
C32 N32 H32A 120 ?
C32 N32 H32B 120 ?
H32A N32 H32B 120 ?
C34 N33 C32 114.4(4) y
N33 C34 N34 118.4(4) y
N33 C34 N35 125.5(4) y
N34 C34 N35 116.1(4) y
C34 N34 H34A 120 ?
C34 N34 H34B 120 ?
H34A N34 H34B 120 ?
C30 N35 C34 113.5(4) y
C4 C40 H40A 109.5 ?
C4 C40 H40B 109.5 ?
H40A C40 H40B 109.5 ?
C4 C40 H40C 109.5 ?
H40A C40 H40C 109.5 ?
H40B C40 H40C 109.5 ?
N55 C50 N51 126.6(4) y
N55 C50 C5 117.3(4) y
N51 C50 C5 116.2(4) y
C50 N51 C52 114.2(4) y
N52 C52 N53 119.0(4) y
N52 C52 N51 116.1(4) y
N53 C52 N51 124.8(4) y
C52 N52 H52A 120 ?
C52 N52 H52B 120 ?
H52A N52 H52B 120 ?
C54 N53 C52 114.8(4) y
N54 C54 N53 118.8(4) y
N54 C54 N55 116.6(4) y
N53 C54 N55 124.7(4) y
C54 N54 H54A 120 ?
C54 N54 H54B 120 ?
H54A N54 H54B 120 ?
C50 N55 C54 114.9(4) y
C6 C60 H60A 109.5 ?
C6 C60 H60B 109.5 ?
H60A C60 H60B 109.5 ?
C6 C60 H60C 109.5 ?
H60A C60 H60C 109.5 ?
H60B C60 H60C 109.5 ?
O70 S70 C70 106.51(19) y
O70 S70 C71 105.13(18) y
C70 S70 C71 98.6(2) y
S70 C70 H70A 109.5 ?
S70 C70 H70B 109.5 ?
H70A C70 H70B 109.5 ?
S70 C70 H70C 109.5 ?
H70A C70 H70C 109.5 ?
H70B C70 H70C 109.5 ?
S70 C71 H71A 109.5 ?
S70 C71 H71B 109.5 ?
H71A C71 H71B 109.5 ?
S70 C71 H71C 109.5 ?
H71A C71 H71C 109.5 ?
H71B C71 H71C 109.5 ?
O80 S80 C80 106.48(19) y
O80 S80 C81 105.09(19) y
C80 S80 C81 98.7(2) y
S80 C80 H80A 109.5 ?
S80 C80 H80B 109.5 ?
H80A C80 H80B 109.5 ?
S80 C80 H80C 109.5 ?
H80A C80 H80C 109.5 ?
H80B C80 H80C 109.5 ?
S80 C81 H81A 109.5 ?
S80 C81 H81B 109.5 ?
H81A C81 H81B 109.5 ?
S80 C81 H81C 109.5 ?
H81A C81 H81C 109.5 ?
H81B C81 H81C 109.5 ?
O90 S90 C90 106.53(19) y
O90 S90 C91 105.13(18) y
C90 S90 C91 98.7(2) y
S90 C90 H90A 109.5 ?
S90 C90 H90B 109.5 ?
H90A C90 H90B 109.5 ?
S90 C90 H90C 109.5 ?
H90A C90 H90C 109.5 ?
H90B C90 H90C 109.5 ?
S90 C91 H91A 109.5 ?
S90 C91 H91B 109.5 ?
H91A C91 H91B 109.5 ?
S90 C91 H91C 109.5 ?
H91A C91 H91C 109.5 ?
H91B C91 H91C 109.5 ?
O100 S100 C100 106.40(19) y
O100 S100 C101 104.99(18) y
C100 S100 C101 98.6(2) y
S100 C100 H10A 109.5 ?
S100 C100 H10B 109.5 ?
H10A C100 H10B 109.5 ?
S100 C100 H10C 109.5 ?
H10A C100 H10C 109.5 ?
H10B C100 H10C 109.5 ?
S100 C101 H10D 109.5 ?
S100 C101 H10E 109.5 ?
H10D C101 H10E 109.5 ?
S100 C101 H10F 109.5 ?
H10D C101 H10F 109.5 ?
H10E C101 H10F 109.5 ?
H201 O200 H202 104 ?
H301 O300 H302 122 ?

loop_
_geom_bond_atom_site_label_1
_geom_bond_atom_site_label_2
_geom_bond_distance
_geom_bond_publ_flag
C1 C2 1.415(6) y
C1 C6 1.401(5) y
C1 C10 1.499(6) y
C2 C3 1.374(6) y
C2 C20 1.497(5) y
C3 C4 1.410(5) y
C3 C30 1.503(6) y
C4 C5 1.382(6) y
C4 C40 1.513(7) y
C5 C6 1.406(6) y
C5 C50 1.492(5) y
C6 C60 1.511(6) y
C10 N11 1.313(5) y
C10 N15 1.331(5) y
N11 C12 1.371(6) y
C12 N12 1.327(6) y
C12 N13 1.345(6) y
N12 H12a 0.87 ?
N12 H12b 0.87 ?
N13 C14 1.320(6) y
C14 N14 1.336(6) y
C14 N15 1.370(6) y
N14 H14a 0.87 ?
N14 H14b 0.87 ?
C20 H20a 0.97 ?
C20 H20b 0.97 ?
C20 H20c 0.97 ?
C30 N35 1.332(5) y
C30 N31 1.333(5) y
N31 C32 1.360(6) y
C32 N32 1.341(5) y
C32 N33 1.347(5) y
N32 H32a 0.87 ?
N32 H32b 0.87 ?
N33 C34 1.336(5) y
C34 N34 1.341(5) y
C34 N35 1.374(6) y
N34 H34a 0.87 ?
N34 H34b 0.87 ?
C40 H40a 0.97 ?
C40 H40b 0.97 ?
C40 H40c 0.97 ?
C50 N55 1.317(5) y
C50 N51 1.334(5) y
N51 C52 1.363(5) y
C52 N52 1.337(6) y
C52 N53 1.348(6) y
N52 H52a 0.87 ?
N52 H52b 0.87 ?
N53 C54 1.339(5) y
C54 N54 1.327(5) y
C54 N55 1.365(5) y
N54 H54a 0.87 ?
N54 H54b 0.87 ?
C60 H60a 0.97 ?
C60 H60b 0.97 ?
C60 H60c 0.97 ?
S70 O70 1.499(3) y
S70 C70 1.769(4) y
S70 C71 1.770(4) y
C70 H70a 0.97 ?
C70 H70b 0.97 ?
C70 H70c 0.97 ?
C71 H71a 0.97 ?
C71 H71b 0.97 ?
C71 H71c 0.97 ?
S80 O80 1.499(6) y
S80 C80 1.768(6) y
S80 C81 1.770(6) y
C80 H80a 0.97 ?
C80 H80b 0.97 ?
C80 H80c 0.97 ?
C81 H81a 0.97 ?
C81 H81b 0.97 ?
C81 H81c 0.97 ?
S90 O90 1.499(6) y
S90 C90 1.769(6) y
S90 C91 1.770(6) y
C90 H90a 0.97 ?
C90 H90b 0.97 ?
C90 H90c 0.97 ?
C91 H91a 0.97 ?
C91 H91b 0.97 ?
C91 H91c 0.97 ?
S100 O100 1.499(3) y
S100 C100 1.769(7) y
S100 C101 1.770(7) y
C100 H10a 0.97 ?
C100 H10b 0.97 ?
C100 H10c 0.97 ?
C101 H10d 0.97 ?
C101 H10e 0.97 ?
C101 H10f 0.97 ?
O200 H201 0.85 ?
O200 H202 0.85 ?
O300 H301 0.85 ?
O300 H302 0.85 ?

loop_
_geom_hbond_atom_site_label_D
_geom_hbond_atom_site_label_H
_geom_hbond_atom_site_label_A
_geom_hbond_distance_DH
_geom_hbond_distance_HA
_geom_hbond_distance_DA
_geom_hbond_angle_DHA
_geom_hbond_site_symmetry_A
N12 H12A O300 0.87 2.23 3.060(6) 158.4 4_466
N12 H12B N15 0.87 2.17 3.030(6) 171.5 4_456
N14 H14A O200 0.87 2.12 2.959(6) 163 4_556
N14 H14B N11 0.87 2.07 2.929(5) 171.6 4_556
N32 H32A O200 0.87 2.09 2.948(6) 171.1 4_546
N32 H32B N35 0.87 2.31 3.148(5) 161.1 4_546
N34 H34A O300 0.87 2.13 2.996(6) 173.4 4_456
N34 H34B N31 0.87 2.12 2.989(5) 174.9 4_446
N52 H52A O90 0.87 2.09 2.866(5) 147.5 2_554
N52 H52B O100 0.87 2.07 2.926(5) 169.2 3_645
N54 H54A O70 0.87 2.07 2.849(5) 148.4 1_445
N54 H54B O80 0.87 2.12 2.968(5) 165 3_545
O200 H201 O80 0.85 2.20 2.925(5) 143 3_545
O200 H202 N55 0.85 2.04 2.830(5) 154 .
O300 H301 O100 0.85 2.07 2.858(5) 154 3_655
O300 H302 N51 0.85 2.33 2.943(5) 130 1_565

loop_
_geom_torsion_atom_site_label_1
_geom_torsion_atom_site_label_2
_geom_torsion_atom_site_label_3
_geom_torsion_atom_site_label_4
_geom_torsion
_geom_torsion_publ_flag
C6 C1 C2 C3 0.2(6) y
C10 C1 C2 C3 177.8(4) y
C6 C1 C2 C20 -179.4(4) y
C10 C1 C2 C20 -1.7(6) y
C1 C2 C3 C4 1.8(6) y
C20 C2 C3 C4 -178.7(4) y
C1 C2 C3 C30 -177.9(3) y
C20 C2 C3 C30 1.6(6) y
C2 C3 C4 C5 -1.3(6) y
C30 C3 C4 C5 178.4(4) y
C2 C3 C4 C40 179.0(4) y
C30 C3 C4 C40 -1.3(6) y
C3 C4 C5 C6 -1.1(6) y
C40 C4 C5 C6 178.6(4) y
C3 C4 C5 C50 179.1(4) y
C40 C4 C5 C50 -1.2(7) y
C4 C5 C6 C1 2.9(6) y
C50 C5 C6 C1 -177.3(4) y
C4 C5 C6 C60 -178.9(4) y
C50 C5 C6 C60 0.8(6) y
C2 C1 C6 C5 -2.4(6) y
C10 C1 C6 C5 -180.0(4) y
C2 C1 C6 C60 179.5(4) y
C10 C1 C6 C60 1.9(6) y
C2 C1 C10 N11 -92.0(5) y
C6 C1 C10 N11 85.6(5) y
C2 C1 C10 N15 81.1(5) y
C6 C1 C10 N15 -101.3(5) y
N15 C10 N11 C12 -2.7(7) y
C1 C10 N11 C12 169.6(4) y
C10 N11 C12 N12 -177.4(4) y
C10 N11 C12 N13 -1.0(7) y
N12 C12 N13 C14 -179.6(5) y
N11 C12 N13 C14 4.1(7) y
C12 N13 C14 N14 177.2(5) y
C12 N13 C14 N15 -3.9(7) y
N11 C10 N15 C14 2.9(7) y
C1 C10 N15 C14 -169.4(4) y
N14 C14 N15 C10 179.6(5) y
N13 C14 N15 C10 0.7(7) y
C2 C3 C30 N35 97.1(5) y
C4 C3 C30 N35 -82.6(5) y
C2 C3 C30 N31 -80.0(5) y
C4 C3 C30 N31 100.3(5) y
N35 C30 N31 C32 -6.6(6) y
C3 C30 N31 C32 170.2(4) y
C30 N31 C32 N32 -178.6(4) y
C30 N31 C32 N33 -0.5(7) y
N32 C32 N33 C34 -175.8(5) y
N31 C32 N33 C34 6.1(7) y
C32 N33 C34 N34 177.5(4) y
C32 N33 C34 N35 -5.8(7) y
N31 C30 N35 C34 6.8(6) y
C3 C30 N35 C34 -169.9(4) y
N33 C34 N35 C30 -0.1(7) y
N34 C34 N35 C30 176.7(4) y
C4 C5 C50 N55 99.2(5) y
C6 C5 C50 N55 -80.6(6) y
C4 C5 C50 N51 -81.1(5) y
C6 C5 C50 N51 99.1(5) y
N55 C50 N51 C52 -0.8(7) y
C5 C50 N51 C52 179.5(4) y
C50 N51 C52 N52 180.0(5) y
C50 N51 C52 N53 -0.6(8) y
N52 C52 N53 C54 -179.1(5) y
N51 C52 N53 C54 1.5(8) y
C52 N53 C54 N54 177.8(5) y
C52 N53 C54 N55 -1.2(8) y
N51 C50 N55 C54 1.1(7) y
C5 C50 N55 C54 -179.3(4) y
N54 C54 N55 C50 -179.1(5) y
N53 C54 N55 C50 0.0(8) y
